data_1542891
loop_
_publ_author_name
'Zhang, Jingjing'
'Gao, Qinghe'
'Wu, Xia'
'Geng, Xiao'
'Wu, Yan-Dong'
'Wu, Anxin'

_publ_section_title
;
 Dual Roles of Methyl Ketones in Radziszewski-Type Reaction: Formal [2 + 1
 + 1 + 1] Synthesis of 1,2,5-Trisubstituted Imidazoles.
;
_journal_issue 7
_journal_name_full 'Organic letters'
_journal_page_first 1686
_journal_page_last 1689
_journal_paper_doi 10.1021/acs.orglett.6b00607
_journal_volume 18
_journal_year 2016
_chemical_formula_sum 'C23 H18 N2 O'
_chemical_formula_weight 338.39
_chemical_name_systematic
; 
 ? 
;
_space_group_IT_number 2
_symmetry_cell_setting triclinic
_symmetry_space_group_name_Hall '-P 1'
_symmetry_space_group_name_H-M 'P -1'
_atom_sites_solution_hydrogens geom
_atom_sites_solution_primary direct
_atom_sites_solution_secondary difmap
_audit_creation_method SHELXL-97
_cell_angle_alpha 73.61(2)
_cell_angle_beta 65.525(16)
_cell_angle_gamma 68.71(2)
_cell_formula_units_Z 2
_cell_length_a 9.556(9)
_cell_length_b 10.061(10)
_cell_length_c 10.958(10)
_cell_measurement_reflns_used 237
_cell_measurement_temperature 293(2)
_cell_measurement_theta_max 25
_cell_measurement_theta_min 2.07
_cell_volume 882.6(15)
_computing_structure_refinement 'SHELXL-97 (Sheldrick, 1997)'
_computing_structure_solution 'SHELXS-97 (Sheldrick, 1990)'
_diffrn_ambient_temperature 293(2)
_diffrn_measured_fraction_theta_full 0.993
_diffrn_measured_fraction_theta_max 0.993
_diffrn_measurement_device_type 'Bruker APEX II Smart CCD'
_diffrn_radiation_monochromator graphite
_diffrn_radiation_source 'fine-focus sealed tube'
_diffrn_radiation_type MoK\a
_diffrn_radiation_wavelength 0.71073
_diffrn_reflns_av_R_equivalents 0.0224
_diffrn_reflns_av_sigmaI/netI 0.0244
_diffrn_reflns_limit_h_max 11
_diffrn_reflns_limit_h_min -11
_diffrn_reflns_limit_k_max 11
_diffrn_reflns_limit_k_min -11
_diffrn_reflns_limit_l_max 13
_diffrn_reflns_limit_l_min -13
_diffrn_reflns_number 8060
_diffrn_reflns_theta_full 25.00
_diffrn_reflns_theta_max 25.00
_diffrn_reflns_theta_min 2.07
_exptl_absorpt_coefficient_mu 0.079
_exptl_absorpt_correction_T_max 0.9844
_exptl_absorpt_correction_T_min 0.9844
_exptl_absorpt_correction_type multi-scan
_exptl_crystal_colour yellow
_exptl_crystal_density_diffrn 1.273
_exptl_crystal_density_method 'not measured'
_exptl_crystal_description block
_exptl_crystal_F_000 356
_exptl_crystal_size_max 0.20
_exptl_crystal_size_mid 0.20
_exptl_crystal_size_min 0.20
_refine_diff_density_max 0.219
_refine_diff_density_min -0.157
_refine_diff_density_rms 0.041
_refine_ls_extinction_coef 0.030(7)
_refine_ls_extinction_expression Fc^*^=kFc[1+0.001xFc^2^\l^3^/sin(2\q)]^-1/4^
_refine_ls_extinction_method SHELXL
_refine_ls_goodness_of_fit_ref 1.102
_refine_ls_hydrogen_treatment mixed
_refine_ls_matrix_type full
_refine_ls_number_parameters 237
_refine_ls_number_reflns 3071
_refine_ls_number_restraints 0
_refine_ls_restrained_S_all 1.102
_refine_ls_R_factor_all 0.0436
_refine_ls_R_factor_gt 0.0385
_refine_ls_shift/su_max 0.002
_refine_ls_shift/su_mean 0.000
_refine_ls_structure_factor_coef Fsqd
_refine_ls_weighting_details 'calc w=1/[\s^2^(Fo^2^)+(0.0936P)^2^+0.1054P] where P=(Fo^2^+2Fc^2^)/3'
_refine_ls_weighting_scheme calc
_refine_ls_wR_factor_gt 0.1274
_refine_ls_wR_factor_ref 0.1424
_reflns_number_gt 2762
_reflns_number_total 3071
_reflns_threshold_expression >2sigma(I)
_cod_data_source_file ol6b00607_si_002.cif
_cod_data_source_block 1
_cod_depositor_comments
;
The following automatic conversions were performed:

'_symmetry_cell_setting' value 'Triclinic' changed to 'triclinic'
according to
/usr/data/users/saulius/crontab/automatic-downloads/rss-feeds/ACS/lib/dictionaries/cif_core.dic
dictionary named 'cif_core.dic' version 2.4.2 from 2011-04-26.

Automatic conversion script
Id: cif_fix_values 4268 2015-11-12 08:31:59Z antanas 

 Adding full bibliography for 1542891.cif.
;
_cod_original_sg_symbol_H-M P-1
_cod_database_code 1542891

loop_
_symmetry_equiv_pos_as_xyz
'x, y, z'
'-x, -y, -z'

loop_
_atom_site_label
_atom_site_type_symbol
_atom_site_fract_x
_atom_site_fract_y
_atom_site_fract_z
_atom_site_U_iso_or_equiv
_atom_site_adp_type
_atom_site_occupancy
_atom_site_symmetry_multiplicity
_atom_site_calc_flag
_atom_site_refinement_flags
C1 C 0.57819(18) 0.16951(17) 0.84358(15) 0.0489(4) Uani 1 1 d .
H1 H 0.6332 0.0726 0.8384 0.059 Uiso 1 1 calc R
C2 C 0.5263(2) 0.2209(2) 0.96401(17) 0.0593(4) Uani 1 1 d .
H2 H 0.5478 0.1592 1.0392 0.071 Uiso 1 1 calc R
C3 C 0.4424(2) 0.3640(2) 0.97201(19) 0.0652(5) Uani 1 1 d .
H3 H 0.4058 0.3987 1.0532 0.078 Uiso 1 1 calc R
C4 C 0.4125(2) 0.4563(2) 0.8595(2) 0.0636(5) Uani 1 1 d .
H4 H 0.3559 0.5528 0.8655 0.076 Uiso 1 1 calc R
C5 C 0.46600(18) 0.40608(17) 0.73913(17) 0.0512(4) Uani 1 1 d .
H5 H 0.4468 0.4688 0.6636 0.061 Uiso 1 1 calc R
C6 C 0.54881(16) 0.26149(15) 0.73018(14) 0.0421(3) Uani 1 1 d .
C7 C 0.60841(16) 0.21477(15) 0.59564(14) 0.0421(4) Uani 1 1 d .
C8 C 0.64627(16) 0.06064(15) 0.58943(13) 0.0399(3) Uani 1 1 d .
C9 C 0.64052(18) -0.15812(16) 0.63575(15) 0.0478(4) Uani 1 1 d .
H9 H 0.6129 -0.2430 0.6824 0.057 Uiso 1 1 calc R
C10 C 0.74967(16) -0.14440(14) 0.50657(14) 0.0399(3) Uani 1 1 d .
C11 C 0.85475(17) -0.25673(14) 0.42201(14) 0.0404(3) Uani 1 1 d .
C12 C 0.79718(19) -0.36849(16) 0.42883(16) 0.0487(4) Uani 1 1 d .
H12 H 0.6910 -0.3660 0.4807 0.058 Uiso 1 1 calc R
C13 C 0.8956(2) -0.48234(16) 0.35968(18) 0.0569(4) Uani 1 1 d .
H13 H 0.8559 -0.5564 0.3651 0.068 Uiso 1 1 calc R
C14 C 1.0529(2) -0.48704(18) 0.2825(2) 0.0609(5) Uani 1 1 d .
H14 H 1.1195 -0.5642 0.2358 0.073 Uiso 1 1 calc R
C15 C 1.11131(19) -0.37705(18) 0.27456(18) 0.0567(4) Uani 1 1 d .
H15 H 1.2175 -0.3801 0.2221 0.068 Uiso 1 1 calc R
C16 C 1.01420(17) -0.26338(16) 0.34336(16) 0.0468(4) Uani 1 1 d .
H16 H 1.0551 -0.1899 0.3375 0.056 Uiso 1 1 calc R
C17 C 0.84001(15) 0.06551(14) 0.34739(13) 0.0360(3) Uani 1 1 d .
C18 C 0.96515(16) 0.11292(14) 0.33462(14) 0.0401(3) Uani 1 1 d .
H18 H 0.9877 0.1082 0.4108 0.048 Uiso 1 1 calc R
C19 C 1.05613(17) 0.16723(15) 0.20778(15) 0.0426(3) Uani 1 1 d .
H19 H 1.1405 0.1987 0.1993 0.051 Uiso 1 1 calc R
C20 C 1.02466(18) 0.17600(16) 0.09298(14) 0.0462(4) Uani 1 1 d .
C21 C 0.89617(18) 0.13096(17) 0.10911(15) 0.0484(4) Uani 1 1 d .
H21 H 0.8713 0.1385 0.0334 0.058 Uiso 1 1 calc R
C22 C 0.80441(16) 0.07517(16) 0.23500(14) 0.0425(3) Uani 1 1 d .
H22 H 0.7194 0.0444 0.2439 0.051 Uiso 1 1 calc R
C23 C 1.1289(3) 0.2302(3) -0.04545(18) 0.0770(6) Uani 1 1 d .
H23A H 1.0943 0.2225 -0.1132 0.116 Uiso 1 1 calc R
H23B H 1.2383 0.1733 -0.0613 0.116 Uiso 1 1 calc R
H23C H 1.1206 0.3294 -0.0501 0.116 Uiso 1 1 calc R
N1 N 0.75129(13) -0.00223(12) 0.47676(11) 0.0375(3) Uani 1 1 d .
N2 N 0.57781(14) -0.03274(13) 0.68701(12) 0.0470(3) Uani 1 1 d .
O1 O 0.62621(15) 0.30174(12) 0.49149(11) 0.0612(4) Uani 1 1 d .

loop_
_atom_site_aniso_label
_atom_site_aniso_U_11
_atom_site_aniso_U_22
_atom_site_aniso_U_33
_atom_site_aniso_U_23
_atom_site_aniso_U_13
_atom_site_aniso_U_12
C1 0.0480(8) 0.0496(8) 0.0469(8) -0.0087(6) -0.0131(7) -0.0146(6)
C2 0.0649(10) 0.0714(11) 0.0465(9) -0.0120(8) -0.0141(8) -0.0285(9)
C3 0.0667(11) 0.0781(12) 0.0562(10) -0.0296(9) -0.0058(8) -0.0302(9)
C4 0.0566(10) 0.0542(10) 0.0772(12) -0.0295(9) -0.0096(8) -0.0141(8)
C5 0.0469(8) 0.0439(8) 0.0590(9) -0.0112(7) -0.0130(7) -0.0127(6)
C6 0.0355(7) 0.0444(8) 0.0441(8) -0.0109(6) -0.0065(6) -0.0142(6)
C7 0.0371(7) 0.0408(7) 0.0418(8) -0.0048(6) -0.0098(6) -0.0095(6)
C8 0.0386(7) 0.0425(7) 0.0350(7) -0.0063(5) -0.0088(5) -0.0120(6)
C9 0.0519(8) 0.0441(8) 0.0442(8) -0.0023(6) -0.0090(6) -0.0225(6)
C10 0.0419(7) 0.0386(7) 0.0401(7) -0.0039(6) -0.0128(6) -0.0155(6)
C11 0.0444(7) 0.0379(7) 0.0395(7) -0.0031(5) -0.0161(6) -0.0129(6)
C12 0.0493(8) 0.0462(8) 0.0509(8) -0.0044(6) -0.0137(7) -0.0206(6)
C13 0.0682(10) 0.0395(8) 0.0700(11) -0.0085(7) -0.0261(9) -0.0206(7)
C14 0.0598(10) 0.0427(8) 0.0764(11) -0.0198(8) -0.0198(9) -0.0066(7)
C15 0.0430(8) 0.0526(9) 0.0694(10) -0.0188(8) -0.0118(7) -0.0097(7)
C16 0.0440(8) 0.0436(8) 0.0555(9) -0.0106(6) -0.0159(7) -0.0147(6)
C17 0.0362(7) 0.0348(7) 0.0342(7) -0.0043(5) -0.0097(5) -0.0107(5)
C18 0.0458(7) 0.0409(7) 0.0383(7) -0.0041(5) -0.0180(6) -0.0151(6)
C19 0.0418(7) 0.0419(7) 0.0469(8) -0.0042(6) -0.0145(6) -0.0181(6)
C20 0.0473(8) 0.0508(8) 0.0385(8) -0.0017(6) -0.0109(6) -0.0204(6)
C21 0.0497(8) 0.0634(9) 0.0363(7) -0.0040(6) -0.0164(6) -0.0217(7)
C22 0.0379(7) 0.0524(8) 0.0407(7) -0.0077(6) -0.0129(6) -0.0174(6)
C23 0.0790(13) 0.1149(17) 0.0439(9) 0.0074(10) -0.0133(9) -0.0592(12)
N1 0.0381(6) 0.0382(6) 0.0336(6) -0.0041(4) -0.0091(5) -0.0130(5)
N2 0.0459(7) 0.0500(7) 0.0391(6) -0.0057(5) -0.0046(5) -0.0199(5)
O1 0.0717(8) 0.0451(6) 0.0430(6) -0.0003(5) -0.0083(5) -0.0088(5)

loop_
_atom_type_symbol
_atom_type_description
_atom_type_scat_dispersion_real
_atom_type_scat_dispersion_imag
_atom_type_scat_source
C C 0.0033 0.0016 'International Tables Vol C Tables 4.2.6.8 and 6.1.1.4'
H H 0.0000 0.0000 'International Tables Vol C Tables 4.2.6.8 and 6.1.1.4'
N N 0.0061 0.0033 'International Tables Vol C Tables 4.2.6.8 and 6.1.1.4'
O O 0.0106 0.0060 'International Tables Vol C Tables 4.2.6.8 and 6.1.1.4'

loop_
_geom_angle_atom_site_label_1
_geom_angle_atom_site_label_2
_geom_angle_atom_site_label_3
_geom_angle
C2 C1 C6 120.55(16)
C3 C2 C1 119.59(17)
C2 C3 C4 120.19(16)
C5 C4 C3 120.36(17)
C4 C5 C6 120.04(16)
C1 C6 C5 119.26(15)
C1 C6 C7 123.23(14)
C5 C6 C7 117.45(14)
O1 C7 C8 119.82(14)
O1 C7 C6 121.02(15)
C8 C7 C6 119.16(12)
N2 C8 N1 111.25(14)
N2 C8 C7 125.07(13)
N1 C8 C7 123.57(12)
N2 C9 C10 111.65(13)
C9 C10 N1 104.83(12)
C9 C10 C11 128.58(14)
N1 C10 C11 126.32(13)
C16 C11 C12 118.33(14)
C16 C11 C10 122.80(13)
C12 C11 C10 118.66(14)
C13 C12 C11 120.69(16)
C12 C13 C14 120.14(15)
C13 C14 C15 119.78(16)
C16 C15 C14 120.47(16)
C15 C16 C11 120.59(14)
C22 C17 C18 120.40(13)
C22 C17 N1 118.99(13)
C18 C17 N1 120.50(12)
C19 C18 C17 119.35(13)
C18 C19 C20 121.45(14)
C19 C20 C21 118.00(13)
C19 C20 C23 120.84(15)
C21 C20 C23 121.15(15)
C22 C21 C20 121.46(14)
C17 C22 C21 119.32(14)
C8 N1 C10 106.96(12)
C8 N1 C17 127.99(13)
C10 N1 C17 124.94(11)
C8 N2 C9 105.30(14)

loop_
_geom_bond_atom_site_label_1
_geom_bond_atom_site_label_2
_geom_bond_distance
C1 C2 1.382(3)
C1 C6 1.390(2)
C2 C3 1.378(3)
C3 C4 1.385(3)
C4 C5 1.373(3)
C5 C6 1.390(2)
C6 C7 1.490(2)
C7 O1 1.2170(19)
C7 C8 1.474(2)
C8 N2 1.324(2)
C8 N1 1.373(2)
C9 N2 1.356(2)
C9 C10 1.372(2)
C10 N1 1.379(2)
C10 C11 1.463(2)
C11 C16 1.393(2)
C11 C12 1.393(2)
C12 C13 1.374(2)
C13 C14 1.376(3)
C14 C15 1.378(3)
C15 C16 1.369(2)
C17 C22 1.377(2)
C17 C18 1.384(2)
C17 N1 1.4393(19)
C18 C19 1.379(2)
C19 C20 1.383(2)
C20 C21 1.387(2)
C20 C23 1.506(2)
C21 C22 1.380(2)
